data_4035531
loop_
_publ_author_name
'Jia, Lei'
'Tang, Qiang'
'Luo, Meiming'
'Zeng, Xiaoming'

_publ_section_title
;
 Direct ortho-Selective Amination of 2-Naphthol and Its Analogues with
 Hydrazines.
;
_journal_issue 9
_journal_name_full 'The Journal of organic chemistry'
_journal_page_first 5082
_journal_page_last 5091
_journal_paper_doi 10.1021/acs.joc.8b00421
_journal_volume 83
_journal_year 2018
_chemical_absolute_configuration ad
_chemical_formula_moiety 'C16 H12 Cl N O'
_chemical_formula_sum 'C16 H12 Cl N O'
_chemical_formula_weight 269.72
_space_group_crystal_system orthorhombic
_space_group_IT_number 19
_space_group_name_Hall 'P 2ac 2ab'
_space_group_name_H-M_alt 'P 21 21 21'
_atom_sites_solution_hydrogens geom
_atom_sites_solution_primary direct
_atom_sites_solution_secondary difmap
_audit_creation_date 2011-12-14
_audit_creation_method
;
  Olex2 1.1
  (compiled 2011.11.01 svn.r2039, GUI svn.r3906)
;
_cell_angle_alpha 90.00
_cell_angle_beta 90.00
_cell_angle_gamma 90.00
_cell_formula_units_Z 4
_cell_length_a 5.66017(17)
_cell_length_b 14.8733(5)
_cell_length_c 15.3378(5)
_cell_measurement_reflns_used 1881
_cell_measurement_temperature 135.0
_cell_measurement_theta_max 28.8306
_cell_measurement_theta_min 2.9825
_cell_volume 1291.22(7)
_computing_cell_refinement
;
CrysAlisPro, Agilent Technologies,
Version 1.171.35.11 (release 16-05-2011 CrysAlis171 .NET)
(compiled May 16 2011,17:55:39)
;
_computing_data_collection
;
CrysAlisPro, Agilent Technologies,
Version 1.171.35.11 (release 16-05-2011 CrysAlis171 .NET)
(compiled May 16 2011,17:55:39)
;
_computing_data_reduction
;
CrysAlisPro, Agilent Technologies,
Version 1.171.35.11 (release 16-05-2011 CrysAlis171 .NET)
(compiled May 16 2011,17:55:39)
;
_computing_molecular_graphics
;
O. V. Dolomanov, L. J. Bourhis, R. J. Gildea, J. A. K. Howard and H. Puschmann,
OLEX2: a complete structure solution, refinement and analysis program.
J. Appl. Cryst. (2009). 42, 339-341.
;
_computing_publication_material
;
O. V. Dolomanov, L. J. Bourhis, R. J. Gildea, J. A. K. Howard and H. Puschmann,
OLEX2: a complete structure solution, refinement and analysis program.
J. Appl. Cryst. (2009). 42, 339-341.
;
_computing_structure_refinement
;
SHELXL, G.M. Sheldrick, Acta Cryst.
2008). A64, 112-122
;
_computing_structure_solution
;
SHELXS, G.M. Sheldrick, Acta Cryst.
(2008). A64, 112-122
;
_diffrn_ambient_temperature 135.0
_diffrn_detector_area_resol_mean 16.0874
_diffrn_measured_fraction_theta_full 0.998
_diffrn_measured_fraction_theta_max 0.998
_diffrn_measurement_details
;
#__ type_ start__ end____ width___ exp.time_
  1 omega  -84.00  -45.00   1.0000    2.5000
omega____ theta____ kappa____ phi______ frames
    -      -16.8924  159.0000   77.0000 39

#__ type_ start__ end____ width___ exp.time_
  2 omega  -86.00   32.00   1.0000    2.5000
omega____ theta____ kappa____ phi______ frames
    -      -16.8924    0.0000 -150.0000 118
;
_diffrn_measurement_device_type 'Xcalibur, Eos'
_diffrn_measurement_method '\w scans'
_diffrn_orient_matrix_UB_11 0.0319029000
_diffrn_orient_matrix_UB_12 0.0223878000
_diffrn_orient_matrix_UB_13 0.0390821000
_diffrn_orient_matrix_UB_21 -0.0353227000
_diffrn_orient_matrix_UB_22 0.0415940000
_diffrn_orient_matrix_UB_23 -0.0185057000
_diffrn_orient_matrix_UB_31 -0.1159388000
_diffrn_orient_matrix_UB_32 -0.0064801000
_diffrn_orient_matrix_UB_33 0.0164076000
_diffrn_radiation_monochromator graphite
_diffrn_radiation_type 'Mo K\a'
_diffrn_radiation_wavelength 0.7107
_diffrn_reflns_av_R_equivalents 0.0178
_diffrn_reflns_av_unetI/netI 0.0417
_diffrn_reflns_limit_h_max 4
_diffrn_reflns_limit_h_min -7
_diffrn_reflns_limit_k_max 18
_diffrn_reflns_limit_k_min -14
_diffrn_reflns_limit_l_max 7
_diffrn_reflns_limit_l_min -19
_diffrn_reflns_number 3917
_diffrn_reflns_theta_full 26.36
_diffrn_reflns_theta_max 26.36
_diffrn_reflns_theta_min 2.99
_diffrn_source 'Enhance (Mo) X-ray Source'
_diffrn_source_current n/a
_diffrn_source_voltage n/a
_exptl_absorpt_coefficient_mu 0.285
_exptl_absorpt_correction_T_max 1.00000
_exptl_absorpt_correction_T_min 0.97506
_exptl_absorpt_correction_type multi-scan
_exptl_absorpt_process_details
;
CrysAlisPro, Agilent Technologies,
Version 1.171.35.11 (release 16-05-2011 CrysAlis171 .NET)
(compiled May 16 2011,17:55:39)
Empirical absorption correction using spherical harmonics,
 implemented in SCALE3 ABSPACK scaling algorithm.
;
_exptl_crystal_colour colorless
_exptl_crystal_density_diffrn 1.387
_exptl_crystal_density_method 'not measured'
_exptl_crystal_description block
_exptl_crystal_F_000 560
_exptl_crystal_size_max 0.40
_exptl_crystal_size_mid 0.40
_exptl_crystal_size_min 0.37
_refine_diff_density_max 0.316
_refine_diff_density_min -0.319
_refine_diff_density_rms 0.041
_refine_ls_abs_structure_details 'Flack H D (1983), Acta Cryst. A39, 876-881'
_refine_ls_abs_structure_Flack -0.04(8)
_refine_ls_extinction_method none
_refine_ls_goodness_of_fit_ref 1.035
_refine_ls_hydrogen_treatment constr
_refine_ls_matrix_type full
_refine_ls_number_parameters 173
_refine_ls_number_reflns 2553
_refine_ls_number_restraints 0
_refine_ls_restrained_S_all 1.035
_refine_ls_R_factor_all 0.0449
_refine_ls_R_factor_gt 0.0369
_refine_ls_shift/su_max 0.000
_refine_ls_shift/su_mean 0.000
_refine_ls_structure_factor_coef Fsqd
_refine_ls_weighting_details 'calc w=1/[\s^2^(Fo^2^)+(0.0340P)^2^+0.2677P] where P=(Fo^2^+2Fc^2^)/3'
_refine_ls_weighting_scheme calc
_refine_ls_wR_factor_gt 0.0804
_refine_ls_wR_factor_ref 0.0857
_reflns_number_gt 2250
_reflns_number_total 2553
_reflns_threshold_expression >2sigma(I)
_cod_data_source_file jo8b00421_si_002.cif
_cod_data_source_block 111213_s2_jl
_cod_database_code 4035531
_chemical_oxdiff_formula C20H20N1O1Cl1
_reflns_odcompleteness_completeness 99.68
_reflns_odcompleteness_iscentric 1
_reflns_odcompleteness_theta 26.32

loop_
_space_group_symop_id
_space_group_symop_operation_xyz
1 'x, y, z'
2 '-x+1/2, -y, z+1/2'
3 'x+1/2, -y+1/2, -z'
4 '-x, y+1/2, -z+1/2'

loop_
_atom_site_label
_atom_site_type_symbol
_atom_site_fract_x
_atom_site_fract_y
_atom_site_fract_z
_atom_site_U_iso_or_equiv
_atom_site_adp_type
_atom_site_occupancy
_atom_site_symmetry_multiplicity
_atom_site_calc_flag
_atom_site_refinement_flags
Cl1 Cl -0.22987(11) -0.56283(4) -0.90836(4) 0.03694(17) Uani 1 1 d .
O1 O -0.3256(3) -0.94024(12) -1.24592(12) 0.0411(4) Uani 1 1 d .
H1 H -0.4238 -0.9051 -1.2231 0.062 Uiso 1 1 calc R
N1 N -0.3487(3) -0.75519(13) -1.24379(12) 0.0268(4) Uani 1 1 d .
H1A H -0.4922 -0.7578 -1.2657 0.032 Uiso 1 1 calc R
C1 C -0.1571(4) -0.89186(16) -1.28814(15) 0.0295(5) Uani 1 1 d .
C2 C -0.1602(4) -0.79946(16) -1.28905(14) 0.0239(5) Uani 1 1 d .
C3 C 0.0168(4) -0.75045(15) -1.33517(14) 0.0220(5) Uani 1 1 d .
C4 C 0.0218(4) -0.65542(15) -1.33840(15) 0.0257(5) Uani 1 1 d .
H4 H -0.0972 -0.6218 -1.3093 0.031 Uiso 1 1 calc R
C5 C 0.1963(4) -0.61153(16) -1.38301(14) 0.0296(5) Uani 1 1 d .
H5 H 0.1982 -0.5477 -1.3842 0.036 Uiso 1 1 calc R
C6 C 0.3727(4) -0.65987(17) -1.42713(15) 0.0306(5) Uani 1 1 d .
H6 H 0.4931 -0.6286 -1.4579 0.037 Uiso 1 1 calc R
C7 C 0.3715(4) -0.75182(16) -1.42595(14) 0.0273(5) Uani 1 1 d .
H7 H 0.4898 -0.7841 -1.4569 0.033 Uiso 1 1 calc R
C8 C 0.1962(4) -0.79944(15) -1.37918(13) 0.0242(5) Uani 1 1 d .
C9 C 0.1943(4) -0.89487(15) -1.37538(15) 0.0294(5) Uani 1 1 d .
H9 H 0.3155 -0.9278 -1.4039 0.035 Uiso 1 1 calc R
C10 C 0.0217(4) -0.94017(18) -1.33150(16) 0.0339(6) Uani 1 1 d .
H10 H 0.0222 -1.0040 -1.3302 0.041 Uiso 1 1 calc R
C11 C -0.3125(4) -0.70783(15) -1.16586(14) 0.0224(5) Uani 1 1 d .
C12 C -0.4841(4) -0.64747(15) -1.13732(15) 0.0254(5) Uani 1 1 d .
H12 H -0.6194 -0.6366 -1.1724 0.030 Uiso 1 1 calc R
C13 C -0.4596(4) -0.60323(14) -1.05845(16) 0.0248(5) Uani 1 1 d .
H13 H -0.5781 -0.5627 -1.0389 0.030 Uiso 1 1 calc R
C14 C -0.2600(4) -0.61875(13) -1.00833(14) 0.0238(5) Uani 1 1 d .
C15 C -0.0870(4) -0.67718(14) -1.03547(15) 0.0239(5) Uani 1 1 d .
H15 H 0.0496 -0.6867 -1.0007 0.029 Uiso 1 1 calc R
C16 C -0.1133(4) -0.72231(15) -1.11436(14) 0.0229(5) Uani 1 1 d .
H16 H 0.0051 -0.7632 -1.1332 0.028 Uiso 1 1 calc R

loop_
_atom_site_aniso_label
_atom_site_aniso_U_11
_atom_site_aniso_U_22
_atom_site_aniso_U_33
_atom_site_aniso_U_23
_atom_site_aniso_U_13
_atom_site_aniso_U_12
Cl1 0.0415(3) 0.0329(3) 0.0364(3) -0.0119(3) -0.0060(3) 0.0023(3)
O1 0.0461(11) 0.0356(9) 0.0416(10) 0.0083(9) 0.0049(9) -0.0079(9)
N1 0.0186(9) 0.0385(11) 0.0234(9) -0.0016(9) -0.0038(8) -0.0006(8)
C1 0.0359(13) 0.0285(13) 0.0242(11) 0.0059(11) -0.0071(11) -0.0028(10)
C2 0.0235(11) 0.0289(12) 0.0192(10) -0.0020(10) -0.0040(9) 0.0015(9)
C3 0.0221(11) 0.0265(12) 0.0174(10) 0.0006(9) -0.0052(9) 0.0019(9)
C4 0.0273(11) 0.0264(12) 0.0233(11) -0.0045(10) 0.0000(10) 0.0023(10)
C5 0.0392(14) 0.0260(11) 0.0237(11) -0.0016(10) -0.0032(11) -0.0023(11)
C6 0.0284(11) 0.0401(14) 0.0232(11) -0.0002(11) 0.0003(10) -0.0069(11)
C7 0.0252(11) 0.0390(14) 0.0178(11) -0.0067(11) 0.0008(10) 0.0060(10)
C8 0.0258(11) 0.0297(12) 0.0170(10) -0.0018(9) -0.0056(9) 0.0031(10)
C9 0.0338(13) 0.0296(12) 0.0248(11) -0.0044(10) -0.0024(11) 0.0097(10)
C10 0.0468(14) 0.0219(12) 0.0329(13) 0.0004(11) -0.0087(12) 0.0045(12)
C11 0.0220(11) 0.0236(11) 0.0216(10) 0.0059(9) 0.0010(9) -0.0028(9)
C12 0.0188(11) 0.0288(12) 0.0286(12) 0.0056(11) -0.0025(9) 0.0013(10)
C13 0.0210(11) 0.0198(11) 0.0334(13) 0.0036(10) 0.0031(10) 0.0025(9)
C14 0.0268(11) 0.0193(10) 0.0252(10) 0.0025(9) -0.0005(11) -0.0038(10)
C15 0.0212(11) 0.0257(12) 0.0249(11) 0.0038(10) -0.0043(10) -0.0010(9)
C16 0.0201(11) 0.0230(12) 0.0257(12) 0.0031(10) 0.0006(9) 0.0036(9)

loop_
_atom_type_symbol
_atom_type_description
_atom_type_scat_dispersion_real
_atom_type_scat_dispersion_imag
_atom_type_scat_source
C C 0.0033 0.0016 'International Tables Vol C Tables 4.2.6.8 and 6.1.1.4'
H H 0.0000 0.0000 'International Tables Vol C Tables 4.2.6.8 and 6.1.1.4'
Cl Cl 0.1484 0.1585 'International Tables Vol C Tables 4.2.6.8 and 6.1.1.4'
N N 0.0061 0.0033 'International Tables Vol C Tables 4.2.6.8 and 6.1.1.4'
O O 0.0106 0.0060 'International Tables Vol C Tables 4.2.6.8 and 6.1.1.4'

loop_
_geom_angle_atom_site_label_1
_geom_angle_atom_site_label_2
_geom_angle_atom_site_label_3
_geom_angle
C1 O1 H1 109.5
C2 N1 H1A 118.8
C11 N1 H1A 118.8
C11 N1 C2 122.33(17)
O1 C1 C2 121.7(2)
O1 C1 C10 117.3(2)
C2 C1 C10 121.0(2)
C1 C2 N1 117.6(2)
C1 C2 C3 120.5(2)
C3 C2 N1 121.9(2)
C4 C3 C2 122.8(2)
C4 C3 C8 118.8(2)
C8 C3 C2 118.4(2)
C3 C4 H4 119.7
C5 C4 C3 120.6(2)
C5 C4 H4 119.7
C4 C5 H5 119.7
C4 C5 C6 120.7(2)
C6 C5 H5 119.7
C5 C6 H6 119.9
C7 C6 C5 120.2(2)
C7 C6 H6 119.9
C6 C7 H7 119.6
C6 C7 C8 120.7(2)
C8 C7 H7 119.6
C3 C8 C9 119.2(2)
C7 C8 C3 119.0(2)
C7 C8 C9 121.8(2)
C8 C9 H9 119.4
C10 C9 C8 121.3(2)
C10 C9 H9 119.4
C1 C10 H10 120.1
C9 C10 C1 119.7(2)
C9 C10 H10 120.1
C12 C11 N1 119.31(19)
C12 C11 C16 119.1(2)
C16 C11 N1 121.6(2)
C11 C12 H12 119.6
C13 C12 C11 120.7(2)
C13 C12 H12 119.6
C12 C13 H13 120.4
C12 C13 C14 119.2(2)
C14 C13 H13 120.4
C13 C14 Cl1 119.06(17)
C15 C14 Cl1 119.72(17)
C15 C14 C13 121.2(2)
C14 C15 H15 120.3
C14 C15 C16 119.5(2)
C16 C15 H15 120.3
C11 C16 H16 119.8
C15 C16 C11 120.3(2)
C15 C16 H16 119.8

loop_
_geom_bond_atom_site_label_1
_geom_bond_atom_site_label_2
_geom_bond_distance
Cl1 C14 1.753(2)
O1 H1 0.8400
O1 C1 1.359(3)
N1 H1A 0.8800
N1 C2 1.433(3)
N1 C11 1.402(3)
C1 C2 1.374(3)
C1 C10 1.408(3)
C2 C3 1.427(3)
C3 C4 1.415(3)
C3 C8 1.420(3)
C4 H4 0.9500
C4 C5 1.368(3)
C5 H5 0.9500
C5 C6 1.404(3)
C6 H6 0.9500
C6 C7 1.368(3)
C7 H7 0.9500
C7 C8 1.415(3)
C8 C9 1.421(3)
C9 H9 0.9500
C9 C10 1.364(3)
C10 H10 0.9500
C11 C12 1.393(3)
C11 C16 1.393(3)
C12 H12 0.9500
C12 C13 1.384(3)
C13 H13 0.9500
C13 C14 1.386(3)
C14 C15 1.374(3)
C15 H15 0.9500
C15 C16 1.392(3)
C16 H16 0.9500

loop_
_geom_hbond_atom_site_label_D
_geom_hbond_atom_site_label_H
_geom_hbond_atom_site_label_A
_geom_hbond_distance_DH
_geom_hbond_distance_HA
_geom_hbond_distance_DA
_geom_hbond_angle_DHA
_geom_hbond_site_symmetry_A
O1 H1 Cl1 0.84 2.70 3.2923(18) 128.7 3_433
O1 H1 N1 0.84 2.29 2.756(3) 115.2 .

loop_
_geom_torsion_atom_site_label_1
_geom_torsion_atom_site_label_2
_geom_torsion_atom_site_label_3
_geom_torsion_atom_site_label_4
_geom_torsion
Cl1 C14 C15 C16 179.15(16)
O1 C1 C2 N1 -0.1(3)
O1 C1 C2 C3 -178.9(2)
O1 C1 C10 C9 179.6(2)
N1 C2 C3 C4 1.1(3)
N1 C2 C3 C8 -179.29(18)
N1 C11 C12 C13 176.6(2)
N1 C11 C16 C15 -177.21(19)
C1 C2 C3 C4 179.9(2)
C1 C2 C3 C8 -0.5(3)
C2 N1 C11 C12 163.2(2)
C2 N1 C11 C16 -19.4(3)
C2 C1 C10 C9 -0.2(3)
C2 C3 C4 C5 179.5(2)
C2 C3 C8 C7 179.36(19)
C2 C3 C8 C9 -0.4(3)
C3 C4 C5 C6 0.6(3)
C3 C8 C9 C10 1.0(3)
C4 C3 C8 C7 -1.0(3)
C4 C3 C8 C9 179.2(2)
C4 C5 C6 C7 0.0(3)
C5 C6 C7 C8 -1.2(3)
C6 C7 C8 C3 1.7(3)
C6 C7 C8 C9 -178.6(2)
C7 C8 C9 C10 -178.7(2)
C8 C3 C4 C5 -0.1(3)
C8 C9 C10 C1 -0.7(4)
C10 C1 C2 N1 179.7(2)
C10 C1 C2 C3 0.9(3)
C11 N1 C2 C1 109.0(2)
C11 N1 C2 C3 -72.2(3)
C11 C12 C13 C14 0.8(3)
C12 C11 C16 C15 0.2(3)
C12 C13 C14 Cl1 -179.85(17)
C12 C13 C14 C15 -0.1(3)
C13 C14 C15 C16 -0.6(3)
C14 C15 C16 C11 0.6(3)
C16 C11 C12 C13 -0.9(3)
